data_4116458
loop_
_publ_author_name
'Stephen F. Martin'
'Kenneth J. Barr'
'Dudley W. Smith'
'Scott K. Bur'

_publ_section_title
;
 Applications of Vinylogous Mannich Reactions. Concise Enantiospecific
 Total Syntheses of (+)-Croomine
;
_journal_name_full 'Journal of the American Chemical Society'
_journal_page_first 6990
_journal_page_last 6997
_journal_paper_doi 10.1021/ja990077r
_journal_volume 121
_journal_year 1999
_chemical_formula_sum 'C18 H21 N O4'
_chemical_formula_weight 315.36
_chemical_name_systematic
; 
 ? 
;
_space_group_IT_number 2
_symmetry_cell_setting triclinic
_symmetry_space_group_name_Hall '-P 1'
_symmetry_space_group_name_H-M 'P -1'
_atom_sites_solution_hydrogens geom
_atom_sites_solution_primary direct
_atom_sites_solution_secondary difmap
_audit_creation_method SHELXL
_cell_angle_alpha 96.24(9)
_cell_angle_beta 102.65(6)
_cell_angle_gamma 97.01(8)
_cell_formula_units_Z 2
_cell_length_a 6.154(4)
_cell_length_b 11.495(15)
_cell_length_c 12.322(10)
_cell_measurement_temperature 298(2)
_cell_volume 835.9(14)
_computing_structure_refinement 'SHELXL-93 (Sheldrick, 1993)'
_computing_structure_solution 'SHELXS-86 (Sheldrick, 1990)'
_diffrn_ambient_temperature 298(2)
_diffrn_radiation_monochromator graphite
_diffrn_radiation_source 'normal-focus sealed tube'
_diffrn_radiation_type MoK\a
_diffrn_radiation_wavelength 0.71073
_diffrn_reflns_av_R_equivalents 0.1189
_diffrn_reflns_av_sigmaI/netI 0.2223
_diffrn_reflns_limit_h_max 6
_diffrn_reflns_limit_h_min 0
_diffrn_reflns_limit_k_max 12
_diffrn_reflns_limit_k_min -12
_diffrn_reflns_limit_l_max 12
_diffrn_reflns_limit_l_min -13
_diffrn_reflns_number 2380
_diffrn_reflns_theta_max 22.50
_diffrn_reflns_theta_min 2.31
_exptl_absorpt_coefficient_mu 0.088
_exptl_crystal_density_diffrn 1.253
_exptl_crystal_F_000 336
_refine_diff_density_max 0.388
_refine_diff_density_min -0.431
_refine_diff_density_rms 0.102
_refine_ls_extinction_method none
_refine_ls_goodness_of_fit_all 1.768
_refine_ls_goodness_of_fit_obs 2.827
_refine_ls_matrix_type full
_refine_ls_number_parameters 208
_refine_ls_number_reflns 2149
_refine_ls_number_restraints 0
_refine_ls_restrained_S_all 1.768
_refine_ls_restrained_S_obs 2.827
_refine_ls_R_factor_all 0.3303
_refine_ls_R_factor_obs 0.1338
_refine_ls_shift/esd_max 0.037
_refine_ls_shift/esd_mean 0.007
_refine_ls_structure_factor_coef Fsqd
_refine_ls_weighting_details 'w=1/[\s^2^(Fo^2^)+(0.0200P)^2^+0.0000P] where P=(Fo^2^+2Fc^2^)/3'
_refine_ls_weighting_scheme calc
_refine_ls_wR_factor_all 0.2479
_refine_ls_wR_factor_obs 0.2020
_reflns_number_observed 705
_reflns_number_total 2149
_reflns_observed_criterion >2sigma(I)
_cod_data_source_file ja990077r_3.cif
_cod_data_source_block 11d
_cod_depositor_comments
;
The following automatic conversions were performed:

'_refine_ls_weighting_scheme' value 'calc
w=1/[\s^2^(Fo^2^)+(0.0200P)^2^+0.0000P] where P=(Fo^2^+2Fc^2^)/3' was
changed to 'calc'. New tag '_refine_ls_weighting_details' was
created. The value of the new tag was set to
'w=1/[\s^2^(Fo^2^)+(0.0200P)^2^+0.0000P] where P=(Fo^2^+2Fc^2^)/3'.

Automatic conversion script
Id: cif_fix_values 3143 2015-03-26 13:38:13Z robertas 
;
_cod_database_code 4116458

loop_
_symmetry_equiv_pos_as_xyz
'x, y, z'
'-x, -y, -z'

loop_
_atom_site_aniso_label
_atom_site_aniso_U_11
_atom_site_aniso_U_22
_atom_site_aniso_U_33
_atom_site_aniso_U_23
_atom_site_aniso_U_13
_atom_site_aniso_U_12
O1 0.040(6) 0.062(6) 0.061(7) -0.003(5) 0.018(5) 0.020(5)
C2 0.054(11) 0.047(9) 0.042(10) -0.005(8) 0.014(9) -0.002(8)
C3 0.067(12) 0.055(9) 0.010(8) -0.005(7) 0.002(8) -0.007(9)
C4 0.038(9) 0.059(9) 0.066(12) 0.028(9) 0.030(9) 0.007(8)
C5 0.070(11) 0.035(8) 0.106(14) 0.019(9) 0.055(11) 0.017(8)
C6 0.075(12) 0.041(8) 0.085(13) -0.011(8) 0.034(10) 0.010(8)
N7 0.042(8) 0.053(8) 0.088(10) -0.020(7) 0.034(7) -0.008(6)
C8 0.077(11) 0.043(8) 0.078(12) -0.011(8) 0.045(10) -0.010(8)
C9 0.060(11) 0.047(9) 0.144(15) 0.037(9) 0.046(10) 0.010(8)
C10 0.070(11) 0.054(9) 0.138(15) -0.004(9) 0.051(11) 0.026(8)
O11 0.098(9) 0.068(6) 0.102(9) -0.007(6) 0.046(7) 0.028(6)
C12 0.089(13) 0.068(11) 0.130(17) 0.019(11) 0.020(12) 0.022(10)
C13 0.092(13) 0.084(11) 0.153(17) 0.067(11) 0.066(12) 0.052(10)
C14 0.070(13) 0.051(10) 0.051(11) 0.004(8) 0.008(10) 0.023(10)
O15 0.065(7) 0.071(7) 0.140(11) -0.006(6) 0.065(7) -0.001(6)
O16 0.046(7) 0.058(6) 0.117(9) 0.013(6) 0.030(6) 0.008(5)
C17 0.104(14) 0.029(8) 0.126(16) 0.008(9) 0.012(12) -0.012(9)
C18 0.088(12) 0.048(9) 0.040(9) -0.022(8) 0.023(9) 0.022(9)
C19 0.100(13) 0.070(11) 0.057(12) 0.002(9) 0.020(10) -0.006(10)
C20 0.161(19) 0.060(11) 0.063(13) -0.004(9) 0.039(12) 0.004(12)
C21 0.124(16) 0.050(10) 0.117(16) -0.010(10) 0.067(13) 0.021(11)
C22 0.124(15) 0.074(12) 0.144(18) 0.031(12) 0.099(14) 0.002(11)
C23 0.111(14) 0.058(9) 0.047(10) -0.011(8) 0.038(10) -0.015(9)

loop_
_atom_site_label
_atom_site_type_symbol
_atom_site_fract_x
_atom_site_fract_y
_atom_site_fract_z
_atom_site_U_iso_or_equiv
_atom_site_thermal_displace_type
_atom_site_occupancy
_atom_site_calc_flag
_atom_site_refinement_flags
O1 O 0.0172(13) 0.3248(7) 0.5834(7) 0.054(3) Uani 1 d .
C2 C 0.1626(24) 0.3800(11) 0.6746(12) 0.049(4) Uani 1 d .
C3 C 0.3783(24) 0.3254(11) 0.6915(10) 0.047(4) Uani 1 d .
C4 C 0.3389(22) 0.2405(11) 0.6048(12) 0.050(4) Uani 1 d .
C5 C 0.1126(24) 0.2299(10) 0.5289(13) 0.063(4) Uani 1 d .
H5 H 0.0246(24) 0.1546(10) 0.5276(13) 0.076 Uiso 1 d R
C6 C 0.0898(22) 0.2621(10) 0.4076(12) 0.066(4) Uani 1 d .
H6 H -0.0633(22) 0.2701(10) 0.3749(12) 0.079 Uiso 1 d R
N7 N 0.1643(17) 0.1669(10) 0.3342(9) 0.061(4) Uani 1 d .
C8 C 0.3610(20) 0.2082(10) 0.2927(10) 0.065(4) Uani 1 d .
H8A H 0.3162(20) 0.2207(10) 0.2157(10) 0.078 Uiso 1 d R
H8B H 0.4669(20) 0.1531(10) 0.2990(10) 0.078 Uiso 1 d R
C9 C 0.4569(21) 0.3272(10) 0.3663(13) 0.078(5) Uani 1 d .
H9A H 0.5370(21) 0.3810(10) 0.3291(13) 0.094 Uiso 1 d R
H9B H 0.5566(21) 0.3143(10) 0.4341(13) 0.094 Uiso 1 d R
C10 C 0.2564(21) 0.3732(10) 0.3944(12) 0.083(5) Uani 1 d .
H10A H 0.2958(21) 0.4279(10) 0.4628(12) 0.099 Uiso 1 d R
H10B H 0.1878(21) 0.4131(10) 0.3342(12) 0.099 Uiso 1 d R
O11 O 0.1300(15) 0.4603(8) 0.7377(8) 0.086(3) Uani 1 d .
C12 C 0.5662(22) 0.3617(11) 0.7850(13) 0.095(6) Uani 1 d .
H12A H 0.6866(22) 0.3171(11) 0.7798(13) 0.143 Uiso 1 d R
H12B H 0.6181(22) 0.4442(11) 0.7866(13) 0.143 Uiso 1 d R
H12C H 0.5176(22) 0.3502(11) 0.8525(13) 0.143 Uiso 1 d R
C13 C 0.4964(21) 0.1456(10) 0.5868(12) 0.096(6) Uani 1 d .
H13A H 0.6350(21) 0.1670(10) 0.6431(12) 0.145 Uiso 1 d R
H13B H 0.4274(21) 0.0678(10) 0.5931(12) 0.145 Uiso 1 d R
H13C H 0.5267(21) 0.1460(10) 0.5136(12) 0.145 Uiso 1 d R
C14 C 0.0238(27) 0.0731(12) 0.2995(11) 0.058(4) Uani 1 d .
O15 O -0.1613(16) 0.0400(8) 0.3196(9) 0.088(4) Uani 1 d .
O16 O 0.0936(13) -0.0004(8) 0.2175(8) 0.072(3) Uani 1 d .
C17 C -0.0479(23) -0.1090(11) 0.1608(13) 0.091(6) Uani 1 d .
H17A H -0.1957(23) -0.0919(11) 0.1294(13) 0.109 Uiso 1 d R
H17B H -0.0592(23) -0.1619(11) 0.2151(13) 0.109 Uiso 1 d R
C18 C 0.0443(25) -0.1680(11) 0.0730(11) 0.059(4) Uani 1 d .
C19 C -0.0479(24) -0.2833(12) 0.0257(11) 0.078(5) Uani 1 d .
H19 H -0.1617(24) -0.3236(12) 0.0562(11) 0.093 Uiso 1 d R
C20 C 0.0213(31) -0.3415(13) -0.0619(13) 0.095(6) Uani 1 d .
H20 H -0.0533(31) -0.4191(13) -0.0967(13) 0.114 Uiso 1 d R
C21 C 0.2013(27) -0.2889(13) -0.0981(13) 0.092(6) Uani 1 d .
H21 H 0.2610(27) -0.3300(13) -0.1543(13) 0.110 Uiso 1 d R
C22 C 0.2881(25) -0.1758(13) -0.0522(14) 0.103(6) Uani 1 d .
H22 H 0.4041(25) -0.1383(13) -0.0833(14) 0.124 Uiso 1 d R
C23 C 0.2270(25) -0.1094(11) 0.0397(11) 0.073(5) Uani 1 d .
H23 H 0.3025(25) -0.0317(11) 0.0736(11) 0.087 Uiso 1 d R

loop_
_atom_type_symbol
_atom_type_description
_atom_type_scat_dispersion_real
_atom_type_scat_dispersion_imag
_atom_type_scat_source
C C 0.0033 0.0016 'International Tables Vol C Tables 4.2.6.8 and 6.1.1.4'
H H 0.0000 0.0000 'International Tables Vol C Tables 4.2.6.8 and 6.1.1.4'
N N 0.0061 0.0033 'International Tables Vol C Tables 4.2.6.8 and 6.1.1.4'
O O 0.0106 0.0060 'International Tables Vol C Tables 4.2.6.8 and 6.1.1.4'

loop_
_geom_angle_atom_site_label_1
_geom_angle_atom_site_label_2
_geom_angle_atom_site_label_3
_geom_angle
C2 O1 C5 110.7(10)
O11 C2 O1 125.7(14)
O11 C2 C3 124.3(13)
O1 C2 C3 110.0(11)
C4 C3 C12 132.1(15)
C4 C3 C2 103.7(11)
C12 C3 C2 124.1(12)
C3 C4 C5 114.0(12)
C3 C4 C13 125.6(14)
C5 C4 C13 119.9(12)
O1 C5 C4 101.6(11)
O1 C5 C6 102.5(10)
C4 C5 C6 119.7(11)
O1 C5 H5 110.1(6)
C4 C5 H5 111.2(7)
C6 C5 H5 110.7(7)
N7 C6 C5 110.3(10)
N7 C6 C10 99.4(10)
C5 C6 C10 116.2(11)
N7 C6 H6 109.4(7)
C5 C6 H6 110.4(7)
C10 C6 H6 110.6(7)
C14 N7 C8 128.5(11)
C14 N7 C6 115.6(11)
C8 N7 C6 114.1(10)
N7 C8 C9 103.4(9)
N7 C8 H8A 110.5(7)
C9 C8 H8A 109.4(7)
N7 C8 H8B 111.6(6)
C9 C8 H8B 112.6(7)
H8A C8 H8B 109.2
C10 C9 C8 104.6(10)
C10 C9 H9A 112.0(7)
C8 C9 H9A 112.5(7)
C10 C9 H9B 109.2(8)
C8 C9 H9B 109.3(7)
H9A C9 H9B 109.1
C9 C10 C6 106.7(9)
C9 C10 H10A 112.2(8)
C6 C10 H10A 109.7(7)
C9 C10 H10B 108.7(8)
C6 C10 H10B 110.9(7)
H10A C10 H10B 108.6
C3 C12 H12A 111.5(8)
C3 C12 H12B 108.4(7)
H12A C12 H12B 109.5
C3 C12 H12C 108.5(8)
H12A C12 H12C 109.5
H12B C12 H12C 109.5
C4 C13 H13A 108.1(8)
C4 C13 H13B 111.2(6)
H13A C13 H13B 109.5
C4 C13 H13C 109.1(7)
H13A C13 H13C 109.5
H13B C13 H13C 109.5
O15 C14 N7 131.9(13)
O15 C14 O16 117.4(14)
N7 C14 O16 110.6(13)
C14 O16 C17 120.3(11)
O16 C17 C18 112.3(12)
O16 C17 H17A 108.9(6)
C18 C17 H17A 110.5(8)
O16 C17 H17B 108.4(7)
C18 C17 H17B 108.0(8)
H17A C17 H17B 108.6
C19 C18 C23 120.5(12)
C19 C18 C17 119.2(14)
C23 C18 C17 120.3(12)
C20 C19 C18 122.2(14)
C20 C19 H19 119.6(10)
C18 C19 H19 118.2(9)
C21 C20 C19 119.9(15)
C21 C20 H20 119.8(9)
C19 C20 H20 120.3(10)
C22 C21 C20 117.1(14)
C22 C21 H21 121.3(10)
C20 C21 H21 121.6(9)
C21 C22 C23 126.1(14)
C21 C22 H22 115.9(10)
C23 C22 H22 118.0(9)
C18 C23 C22 113.6(12)
C18 C23 H23 123.3(7)
C22 C23 H23 123.0(9)

loop_
_geom_bond_atom_site_label_1
_geom_bond_atom_site_label_2
_geom_bond_distance
O1 C2 1.316(13)
O1 C5 1.468(12)
C2 O11 1.206(13)
C2 C3 1.52(2)
C3 C4 1.325(14)
C3 C12 1.425(15)
C4 C5 1.480(15)
C4 C13 1.575(14)
C5 C6 1.56(2)
C5 H5 0.96
C6 N7 1.521(13)
C6 C10 1.583(15)
C6 H6 0.96
N7 C14 1.266(14)
N7 C8 1.462(12)
C8 C9 1.529(14)
C8 H8A 0.96
C8 H8B 0.96
C9 C10 1.493(13)
C9 H9A 0.96
C9 H9B 0.96
C10 H10A 0.96
C10 H10B 0.96
C12 H12A 0.96
C12 H12B 0.96
C12 H12C 0.96
C13 H13A 0.96
C13 H13B 0.96
C13 H13C 0.96
C14 O15 1.242(15)
C14 O16 1.419(13)
O16 C17 1.443(13)
C17 C18 1.47(2)
C17 H17A 0.96
C17 H17B 0.96
C18 C19 1.39(2)
C18 C23 1.40(2)
C19 C20 1.38(2)
C19 H19 0.96
C20 C21 1.38(2)
C20 H20 0.96
C21 C22 1.35(2)
C21 H21 0.96
C22 C23 1.44(2)
C22 H22 0.96
C23 H23 0.96

loop_
_geom_torsion_atom_site_label_1
_geom_torsion_atom_site_label_2
_geom_torsion_atom_site_label_3
_geom_torsion_atom_site_label_4
_geom_torsion
C5 O1 C2 O11 -178.5(13)
C5 O1 C2 C3 -0.3(13)
O11 C2 C3 C4 178.9(13)
O1 C2 C3 C4 0.6(13)
O11 C2 C3 C12 0.9(21)
O1 C2 C3 C12 -177.4(12)
C12 C3 C4 C5 177.1(14)
C2 C3 C4 C5 -0.7(14)
C12 C3 C4 C13 4.9(22)
C2 C3 C4 C13 -172.9(10)
C2 O1 C5 C4 -0.1(13)
C2 O1 C5 C6 -124.4(11)
C3 C4 C5 O1 0.5(14)
C13 C4 C5 O1 173.2(9)
C3 C4 C5 C6 112.3(12)
C13 C4 C5 C6 -75.0(14)
O1 C5 C6 N7 -175.5(10)
C4 C5 C6 N7 73.2(14)
O1 C5 C6 C10 72.5(13)
C4 C5 C6 C10 -38.8(15)
C5 C6 N7 C14 77.3(15)
C10 C6 N7 C14 -160.1(12)
C5 C6 N7 C8 -116.8(12)
C10 C6 N7 C8 5.8(15)
C14 N7 C8 C9 178.5(13)
C6 N7 C8 C9 14.9(15)
N7 C8 C9 C10 -30.4(14)
C8 C9 C10 C6 35.3(15)
N7 C6 C10 C9 -25.1(14)
C5 C6 C10 C9 93.1(13)
C8 N7 C14 O15 -168.7(15)
C6 N7 C14 O15 -5.2(24)
C8 N7 C14 O16 6.6(19)
C6 N7 C14 O16 170.1(11)
O15 C14 O16 C17 0.0(18)
N7 C14 O16 C17 -176.1(12)
C14 O16 C17 C18 175.5(11)
O16 C17 C18 C19 167.9(12)
O16 C17 C18 C23 -10.5(19)
C23 C18 C19 C20 -5.7(23)
C17 C18 C19 C20 175.9(15)
C18 C19 C20 C21 6.0(24)
C19 C20 C21 C22 -6.5(25)
C20 C21 C22 C23 7.4(26)
C19 C18 C23 C22 5.6(21)
C17 C18 C23 C22 -176.1(13)
C21 C22 C23 C18 -6.8(24)
